data_1522254
loop_
_publ_author_name
'Wurth, A.'
'Mewis, A.'

_publ_section_title
;
 Neue Rhodiumverbindungen mit Li Co6 P4 - Struktur
;
_journal_name_full 'Zeitschrift fuer Anorganische und Allgemeine Chemie'
_journal_page_first 449
_journal_page_last 452
_journal_volume 625
_journal_year 1999
_chemical_formula_sum 'As4 Mg Rh6'
_chemical_name_systematic 'Mg Rh6 As4'
_space_group_IT_number 187
_symmetry_space_group_name_Hall 'P -6 2'
_symmetry_space_group_name_H-M 'P -6 m 2'
_cell_angle_alpha 90
_cell_angle_beta 90
_cell_angle_gamma 120
_cell_formula_units_Z 1
_cell_length_a 7.271
_cell_length_b 7.271
_cell_length_c 3.612
_cell_volume 165.374
_citation_journal_id_ASTM ZAACAB
_cod_data_source_file Wurth_ZAACAB_1999_881.cif
_cod_data_source_block As4Mg1Rh6
_cod_original_cell_volume 165.3738
_cod_original_formula_sum 'As4 Mg1 Rh6'
_cod_database_code 1522254

loop_
_symmetry_equiv_pos_as_xyz
x,y,z
-x+y,-x,-z
-y,x-y,z
x,y,-z
-x+y,-x,z
-y,x-y,-z
-y,-x,-z
-x+y,y,z
x,x-y,-z
-y,-x,z
-x+y,y,-z
x,x-y,z

loop_
_atom_site_label
_atom_site_type_symbol
_atom_site_fract_x
_atom_site_fract_y
_atom_site_fract_z
_atom_site_occupancy
_atom_site_U_iso_or_equiv
Mg1 Mg 0 0 0 1 0.0
Rh1 Rh 0.5346 0.4654 0 1 0.0
Rh2 Rh 0.1939 0.8061 0.5 1 0.0
As1 As 0.3333 0.6667 0 1 0.0
As2 As 0.8133 0.1867 0.5 1 0.0
